data_7055016
loop_
_publ_author_name
'Magnan, Fran\,cois'
'Korobkov, Ilia'
'Brusso, Jaclyn'

_publ_section_title
;
 Influence of substitution pattern and enhanced \p-conjugation on a family
 of thiophene functionalized 1,5-dithia-2,4,6,8-tetrazocines
;
_journal_issue 9
_journal_name_full 'New J. Chem.'
_journal_page_first 7272
_journal_paper_doi 10.1039/C5NJ01345C
_journal_volume 39
_journal_year 2015
_chemical_formula_sum 'C15 H17 N2 S3'
_chemical_formula_weight 321.48
_chemical_melting_point 456
_chemical_name_common b(HTT08MR
_chemical_name_systematic 3,7-bis[5-(5-hexylthiophen-2-yl)thienyl]-1,5,2,4,6,8-dithiatetrazocine
_space_group_crystal_system triclinic
_space_group_IT_number 2
_space_group_name_Hall '-P 1'
_space_group_name_H-M_alt 'P -1'
_symmetry_space_group_name_Hall '-P 1'
_symmetry_space_group_name_H-M 'P -1'
_atom_sites_solution_hydrogens geom
_audit_creation_method SHELXL-2014/7
_audit_update_record
;
2015-05-27 deposited with the CCDC.
2015-07-15 downloaded from the CCDC.
;
_cell_angle_alpha 98.497(3)
_cell_angle_beta 102.934(4)
_cell_angle_gamma 107.792(3)
_cell_formula_units_Z 2
_cell_length_a 6.6627(4)
_cell_length_b 9.3450(6)
_cell_length_c 13.5348(7)
_cell_measurement_reflns_used 4401
_cell_measurement_temperature 200(2)
_cell_measurement_theta_max 28.30
_cell_measurement_theta_min 2.35
_cell_volume 760.54(8)
_computing_cell_refinement 'APEX II, Bruker (2009)'
_computing_data_collection 'APEX II, Bruker (2009)'
_computing_data_reduction 'XPREP, Bruker (2009)'
_computing_molecular_graphics 'SHELXTL, Bruker (2004)'
_computing_publication_material 'SHELXTL, Bruker (2004)'
_computing_structure_refinement 'SHELXL-2014/7 (Sheldrick, 2014)'
_computing_structure_solution 'SHELXS-03 (Sheldrick, 2003)'
_diffrn_ambient_temperature 200(2)
_diffrn_measured_fraction_theta_full 0.986
_diffrn_measured_fraction_theta_max 0.981
_diffrn_measurement_device_type 'Bruker APEX-II CCD'
_diffrn_measurement_method '\f and \w scans'
_diffrn_radiation_type MoK\a
_diffrn_radiation_wavelength 0.71073
_diffrn_reflns_av_R_equivalents 0.0199
_diffrn_reflns_av_unetI/netI 0.0284
_diffrn_reflns_laue_measured_fraction_full 0.986
_diffrn_reflns_laue_measured_fraction_max 0.981
_diffrn_reflns_limit_h_max 8
_diffrn_reflns_limit_h_min -8
_diffrn_reflns_limit_k_max 12
_diffrn_reflns_limit_k_min -12
_diffrn_reflns_limit_l_max 18
_diffrn_reflns_limit_l_min -18
_diffrn_reflns_number 7798
_diffrn_reflns_point_group_measured_fraction_full 0.986
_diffrn_reflns_point_group_measured_fraction_max 0.981
_diffrn_reflns_theta_full 25.242
_diffrn_reflns_theta_max 28.344
_diffrn_reflns_theta_min 1.587
_exptl_absorpt_coefficient_mu 0.478
_exptl_absorpt_correction_T_max 0.7457
_exptl_absorpt_correction_T_min 0.6600
_exptl_absorpt_correction_type multi-scan
_exptl_absorpt_process_details 'SADABS, Bruker (2003)'
_exptl_crystal_colour orange
_exptl_crystal_density_diffrn 1.404
_exptl_crystal_density_meas ?
_exptl_crystal_description plate
_exptl_crystal_F_000 338
_exptl_crystal_recrystallization_method 'Re-crystallisation from solvent: Chloroform'
_exptl_crystal_size_max 0.360
_exptl_crystal_size_mid 0.160
_exptl_crystal_size_min 0.030
_refine_diff_density_max 0.355
_refine_diff_density_min -0.233
_refine_diff_density_rms 0.050
_refine_ls_extinction_method none
_refine_ls_goodness_of_fit_ref 1.019
_refine_ls_hydrogen_treatment constr
_refine_ls_matrix_type full
_refine_ls_number_parameters 181
_refine_ls_number_reflns 3723
_refine_ls_number_restraints 0
_refine_ls_restrained_S_all 1.019
_refine_ls_R_factor_all 0.0424
_refine_ls_R_factor_gt 0.0312
_refine_ls_shift/su_max 0.001
_refine_ls_shift/su_mean 0.000
_refine_ls_structure_factor_coef Fsqd
_refine_ls_weighting_details 'w=1/[\s^2^(Fo^2^)+(0.0542P)^2^] where P=(Fo^2^+2Fc^2^)/3'
_refine_ls_weighting_scheme calc
_refine_ls_wR_factor_gt 0.0792
_refine_ls_wR_factor_ref 0.0853
_reflns_Friedel_coverage 0.000
_reflns_number_gt 3021
_reflns_number_total 3723
_reflns_threshold_expression 'I > 2\s(I)'
_cod_data_source_file c5nj01345c2.cif
_cod_data_source_block jb037
_cod_depositor_comments
;
The following automatic conversions were performed:

'_exptl_crystal_density_meas' value 'n/a' was changed to '?' - the
value is perceived as not measured.

Automatic conversion script
Id: cif_fix_values 3271 2015-04-21 07:52:19Z andrius 

 Adding full bibliography for 7055016--7055018.cif.
;
_cod_database_code 7055016
_shelx_shelxl_version_number 2014/7
_shelx_space_group_comment
; 
The symmetry employed for this shelxl refinement is uniquely defined 
by the following loop, which should always be used as a source of 
symmetry information in preference to the above space-group names. 
They are only intended as comments. 
;
_shelx_estimated_absorpt_t_min 0.847
_shelx_estimated_absorpt_t_max 0.986

loop_
_space_group_symop_operation_xyz
'x, y, z'
'-x, -y, -z'

loop_
_atom_site_label
_atom_site_type_symbol
_atom_site_fract_x
_atom_site_fract_y
_atom_site_fract_z
_atom_site_U_iso_or_equiv
_atom_site_adp_type
_atom_site_occupancy
_atom_site_site_symmetry_order
_atom_site_calc_flag
_atom_site_refinement_flags_posn
_atom_site_refinement_flags_adp
S1 S -0.22437(6) 0.49590(4) 0.57484(3) 0.03289(11) Uani 1 1 d . .
S2 S 0.04266(6) 0.85584(4) 0.41348(3) 0.02727(10) Uani 1 1 d . .
S3 S 0.16658(6) 1.18104(4) 0.21377(3) 0.03399(11) Uani 1 1 d . .
N1 N -0.2116(2) 0.61133(13) 0.50172(9) 0.0292(3) Uani 1 1 d . .
N2 N -0.5639(2) 0.61195(13) 0.40773(9) 0.0302(3) Uani 1 1 d . .
C1 C -0.3460(2) 0.65704(15) 0.43621(10) 0.0257(3) Uani 1 1 d . .
C2 C -0.2393(2) 0.77731(15) 0.38697(10) 0.0260(3) Uani 1 1 d . .
C3 C -0.3426(2) 0.84247(17) 0.31744(12) 0.0344(3) Uani 1 1 d . .
H3A H -0.4978 0.8142 0.2933 0.041 Uiso 1 1 calc R U
C4 C -0.1943(2) 0.95586(18) 0.28539(12) 0.0353(3) Uani 1 1 d . .
H4A H -0.2396 1.0119 0.2371 0.042 Uiso 1 1 calc R U
C5 C 0.0222(2) 0.97783(15) 0.33060(10) 0.0268(3) Uani 1 1 d . .
C6 C 0.2111(2) 1.08583(15) 0.31213(10) 0.0270(3) Uani 1 1 d . .
C7 C 0.4310(2) 1.13015(16) 0.35984(11) 0.0305(3) Uani 1 1 d . .
H7A H 0.4902 1.0909 0.4159 0.037 Uiso 1 1 calc R U
C8 C 0.5627(2) 1.24108(16) 0.31723(11) 0.0320(3) Uani 1 1 d . .
H8A H 0.7187 1.2832 0.3420 0.038 Uiso 1 1 calc R U
C9 C 0.4434(2) 1.28089(15) 0.23749(11) 0.0293(3) Uani 1 1 d . .
C10 C 0.5112(2) 1.39152(18) 0.17097(12) 0.0364(3) Uani 1 1 d . .
H10A H 0.4514 1.4751 0.1840 0.044 Uiso 1 1 calc R U
H10B H 0.4415 1.3359 0.0969 0.044 Uiso 1 1 calc R U
C11 C 0.7570(2) 1.46527(16) 0.18714(11) 0.0304(3) Uani 1 1 d . .
H11A H 0.8205 1.3837 0.1745 0.036 Uiso 1 1 calc R U
H11B H 0.8293 1.5258 0.2600 0.036 Uiso 1 1 calc R U
C12 C 0.7987(2) 1.57084(17) 0.11267(11) 0.0332(3) Uani 1 1 d . .
H12A H 0.7335 1.5071 0.0404 0.040 Uiso 1 1 calc R U
H12B H 0.7206 1.6445 0.1213 0.040 Uiso 1 1 calc R U
C13 C 1.0392(2) 1.66259(17) 0.12665(11) 0.0324(3) Uani 1 1 d . .
H13A H 1.1045 1.7305 0.1977 0.039 Uiso 1 1 calc R U
H13B H 1.1198 1.5903 0.1196 0.039 Uiso 1 1 calc R U
C14 C 1.0660(3) 1.76067(18) 0.04713(12) 0.0388(4) Uani 1 1 d . .
H14A H 1.0037 1.6916 -0.0236 0.047 Uiso 1 1 calc R U
H14B H 0.9794 1.8292 0.0526 0.047 Uiso 1 1 calc R U
C15 C 1.3021(3) 1.8594(2) 0.05929(14) 0.0496(4) Uani 1 1 d . .
H15A H 1.3054 1.9188 0.0054 0.074 Uiso 1 1 calc R U
H15B H 1.3644 1.9304 0.1283 0.074 Uiso 1 1 calc R U
H15C H 1.3888 1.7926 0.0520 0.074 Uiso 1 1 calc R U

loop_
_atom_site_aniso_label
_atom_site_aniso_U_11
_atom_site_aniso_U_22
_atom_site_aniso_U_33
_atom_site_aniso_U_23
_atom_site_aniso_U_13
_atom_site_aniso_U_12
S1 0.02089(17) 0.0385(2) 0.0437(2) 0.02454(16) 0.01064(14) 0.00857(14)
S2 0.02357(17) 0.02752(18) 0.03455(18) 0.01593(13) 0.01129(13) 0.00809(13)
S3 0.02446(18) 0.0382(2) 0.0423(2) 0.02463(16) 0.01089(15) 0.00711(15)
N1 0.0256(6) 0.0281(6) 0.0371(6) 0.0151(5) 0.0136(5) 0.0071(5)
N2 0.0262(6) 0.0305(6) 0.0376(6) 0.0166(5) 0.0137(5) 0.0078(5)
C1 0.0247(6) 0.0228(6) 0.0316(7) 0.0108(5) 0.0125(5) 0.0060(5)
C2 0.0240(6) 0.0238(6) 0.0317(7) 0.0100(5) 0.0112(5) 0.0064(5)
C3 0.0241(7) 0.0378(8) 0.0448(8) 0.0227(6) 0.0105(6) 0.0090(6)
C4 0.0271(7) 0.0376(8) 0.0462(8) 0.0262(6) 0.0116(6) 0.0096(6)
C5 0.0277(7) 0.0246(6) 0.0316(7) 0.0126(5) 0.0121(6) 0.0084(5)
C6 0.0275(7) 0.0250(6) 0.0316(7) 0.0120(5) 0.0122(5) 0.0081(5)
C7 0.0266(7) 0.0317(7) 0.0344(7) 0.0159(6) 0.0085(6) 0.0083(6)
C8 0.0241(7) 0.0313(7) 0.0384(8) 0.0137(6) 0.0094(6) 0.0040(6)
C9 0.0248(7) 0.0272(7) 0.0363(7) 0.0125(5) 0.0126(6) 0.0046(5)
C10 0.0266(7) 0.0399(8) 0.0443(8) 0.0240(7) 0.0123(6) 0.0058(6)
C11 0.0260(7) 0.0300(7) 0.0362(7) 0.0142(6) 0.0122(6) 0.0061(5)
C12 0.0266(7) 0.0333(7) 0.0391(8) 0.0171(6) 0.0121(6) 0.0039(6)
C13 0.0263(7) 0.0330(7) 0.0354(7) 0.0119(6) 0.0109(6) 0.0034(6)
C14 0.0323(8) 0.0379(8) 0.0403(8) 0.0154(7) 0.0120(7) 0.0000(6)
C15 0.0369(9) 0.0464(10) 0.0581(11) 0.0186(8) 0.0199(8) -0.0032(8)

loop_
_atom_type_symbol
_atom_type_description
_atom_type_scat_dispersion_real
_atom_type_scat_dispersion_imag
_atom_type_scat_source
C C 0.0033 0.0016 'International Tables Vol C Tables 4.2.6.8 and 6.1.1.4'
H H 0.0000 0.0000 'International Tables Vol C Tables 4.2.6.8 and 6.1.1.4'
N N 0.0061 0.0033 'International Tables Vol C Tables 4.2.6.8 and 6.1.1.4'
S S 0.1246 0.1234 'International Tables Vol C Tables 4.2.6.8 and 6.1.1.4'

loop_
_geom_angle_atom_site_label_1
_geom_angle_atom_site_label_2
_geom_angle_atom_site_label_3
_geom_angle
_geom_angle_site_symmetry_1
_geom_angle_site_symmetry_3
N2 S1 N1 126.68(7) 2_466 .
C2 S2 C5 91.88(7) . .
C9 S3 C6 92.91(7) . .
C1 N1 S1 139.10(11) . .
C1 N2 S1 143.89(10) . 2_466
N1 C1 N2 130.32(12) . .
N1 C1 C2 115.74(12) . .
N2 C1 C2 113.94(12) . .
C3 C2 C1 126.39(13) . .
C3 C2 S2 111.35(11) . .
C1 C2 S2 122.26(10) . .
C2 C3 C4 112.70(13) . .
C5 C4 C3 113.53(13) . .
C4 C5 C6 126.01(13) . .
C4 C5 S2 110.54(11) . .
C6 C5 S2 123.45(11) . .
C7 C6 C5 131.38(13) . .
C7 C6 S3 110.10(10) . .
C5 C6 S3 118.52(11) . .
C6 C7 C8 113.25(13) . .
C9 C8 C7 113.40(13) . .
C8 C9 C10 131.76(13) . .
C8 C9 S3 110.34(11) . .
C10 C9 S3 117.90(11) . .
C9 C10 C11 116.22(13) . .
C10 C11 C12 109.93(12) . .
C13 C12 C11 115.42(12) . .
C14 C13 C12 111.91(12) . .
C15 C14 C13 114.48(14) . .

loop_
_geom_bond_atom_site_label_1
_geom_bond_atom_site_label_2
_geom_bond_distance
_geom_bond_site_symmetry_2
S1 N2 1.5531(13) 2_466
S1 N1 1.5644(12) .
S2 C2 1.7247(14) .
S2 C5 1.7266(13) .
S3 C9 1.7236(15) .
S3 C6 1.7280(14) .
N1 C1 1.3266(18) .
N2 C1 1.3272(18) .
N2 S1 1.5532(12) 2_466
C1 C2 1.4689(18) .
C2 C3 1.3658(19) .
C3 C4 1.405(2) .
C4 C5 1.373(2) .
C5 C6 1.4507(19) .
C6 C7 1.3645(19) .
C7 C8 1.423(2) .
C8 C9 1.360(2) .
C9 C10 1.5017(19) .
C10 C11 1.520(2) .
C11 C12 1.5226(19) .
C12 C13 1.522(2) .
C13 C14 1.519(2) .
C14 C15 1.518(2) .

loop_
_geom_torsion_atom_site_label_1
_geom_torsion_atom_site_label_2
_geom_torsion_atom_site_label_3
_geom_torsion_atom_site_label_4
_geom_torsion
_geom_torsion_site_symmetry_1
N2 S1 N1 C1 -0.6(2) 2_466
S1 N1 C1 N2 -0.6(3) .
S1 N1 C1 C2 179.04(12) .
S1 N2 C1 N1 1.9(3) 2_466
S1 N2 C1 C2 -177.77(14) 2_466
N1 C1 C2 C3 -179.89(14) .
N2 C1 C2 C3 -0.2(2) .
N1 C1 C2 S2 -0.67(17) .
N2 C1 C2 S2 179.05(10) .
C5 S2 C2 C3 0.12(12) .
C5 S2 C2 C1 -179.21(11) .
C1 C2 C3 C4 179.31(13) .
S2 C2 C3 C4 0.02(17) .
C2 C3 C4 C5 -0.2(2) .
C3 C4 C5 C6 179.54(14) .
C3 C4 C5 S2 0.28(18) .
C2 S2 C5 C4 -0.23(12) .
C2 S2 C5 C6 -179.51(12) .
C4 C5 C6 C7 171.77(15) .
S2 C5 C6 C7 -9.1(2) .
C4 C5 C6 S3 -8.3(2) .
S2 C5 C6 S3 170.90(8) .
C9 S3 C6 C7 -0.30(11) .
C9 S3 C6 C5 179.72(11) .
C5 C6 C7 C8 -179.81(14) .
S3 C6 C7 C8 0.22(16) .
C6 C7 C8 C9 0.02(19) .
C7 C8 C9 C10 179.76(15) .
C7 C8 C9 S3 -0.24(16) .
C6 S3 C9 C8 0.31(12) .
C6 S3 C9 C10 -179.69(12) .
C8 C9 C10 C11 5.8(2) .
S3 C9 C10 C11 -174.19(11) .
C9 C10 C11 C12 178.66(13) .
C10 C11 C12 C13 175.19(13) .
C11 C12 C13 C14 178.16(13) .
C12 C13 C14 C15 178.00(14) .
